data_8107389
loop_
_publ_author_name
'Pang, Liansu'
'Shao, Xiaojun'

_publ_section_title
;
 The crystal structure of 1-(adamantan-1-yl)-3-(4-chlorophenyl)urea,
 C17H21ClN2O
;
_journal_issue 2
_journal_name_full 'Zeitschrift f\"ur Kristallographie - New Crystal Structures'
_journal_page_first 183
_journal_page_last 184
_journal_paper_doi 10.1515/ncrs-2022-0537
_journal_volume 238
_journal_year 2023
_chemical_formula_moiety 'C17 H21 Cl N2 O'
_chemical_formula_sum 'C17 H21 Cl N2 O'
_chemical_formula_weight 304.81
_space_group_crystal_system orthorhombic
_space_group_IT_number 33
_space_group_name_Hall 'P 2c -2n'
_space_group_name_H-M_alt 'P n a 21'
_atom_sites_solution_hydrogens geom
_atom_sites_solution_primary dual
_cell_angle_alpha 90
_cell_angle_beta 90
_cell_angle_gamma 90
_cell_formula_units_Z 4
_cell_length_a 9.2750(10)
_cell_length_b 12.8640(17)
_cell_length_c 13.483(2)
_cell_measurement_reflns_used 1331
_cell_measurement_temperature 293(2)
_cell_measurement_theta_max 26.4520
_cell_measurement_theta_min 4.0540
_cell_volume 1608.7(4)
_computing_cell_refinement 'CrysAlis^Pro^ [1]'
_computing_data_collection 'CrysAlis^Pro^ [1]'
_computing_data_reduction 'CrysAlis^Pro^ [1]'
_computing_molecular_graphics 'Olex2 1.5 (Dolomanov et al., 2009) [4]'
_computing_publication_material 'Olex2 1.5 (Dolomanov et al., 2009) [4]'
_computing_structure_refinement 'SHELXL-2018/3 (Sheldrick, 2018) [3]'
_computing_structure_solution 'SHELXT 2018/2 (Sheldrick, 2018) [2]'
_diffrn_ambient_temperature 293(2)
_diffrn_detector 'CCD plate'
_diffrn_detector_area_resol_mean 8.0584
_diffrn_detector_type EosS2
_diffrn_measured_fraction_theta_full 0.997
_diffrn_measured_fraction_theta_max 0.874
_diffrn_measurement_device_type 'multiwire proportional'
_diffrn_measurement_method 'phi and omega scans'
_diffrn_radiation_monochromator graphite
_diffrn_radiation_type MoK\a
_diffrn_radiation_wavelength 0.71073
_diffrn_reflns_av_R_equivalents 0.0328
_diffrn_reflns_av_unetI/netI 0.0820
_diffrn_reflns_Laue_measured_fraction_full 0.997
_diffrn_reflns_Laue_measured_fraction_max 0.874
_diffrn_reflns_limit_h_max 10
_diffrn_reflns_limit_h_min -12
_diffrn_reflns_limit_k_max 17
_diffrn_reflns_limit_k_min -14
_diffrn_reflns_limit_l_max 12
_diffrn_reflns_limit_l_min -16
_diffrn_reflns_number 4764
_diffrn_reflns_point_group_measured_fraction_full 0.795
_diffrn_reflns_point_group_measured_fraction_max 0.665
_diffrn_reflns_theta_full 25.242
_diffrn_reflns_theta_max 29.136
_diffrn_reflns_theta_min 3.855
_exptl_absorpt_coefficient_mu 0.238
_exptl_absorpt_correction_type none
_exptl_crystal_colour colourless
_exptl_crystal_density_diffrn 1.258
_exptl_crystal_description block
_exptl_crystal_F_000 648
_exptl_crystal_size_max 0.18
_exptl_crystal_size_mid 0.16
_exptl_crystal_size_min 0.13
_refine_diff_density_max 0.156
_refine_diff_density_min -0.217
_refine_diff_density_rms 0.041
_refine_ls_abs_structure_details
;
 Flack x determined using 390 quotients [(I+)-(I-)]/[(I+)+(I-)]
 (Parsons, Flack and Wagner, Acta Cryst. B69 (2013) 249-259).
;
_refine_ls_abs_structure_Flack 0.11(7)
_refine_ls_extinction_coef .
_refine_ls_extinction_method none
_refine_ls_goodness_of_fit_ref 1.050
_refine_ls_hydrogen_treatment constr
_refine_ls_matrix_type full
_refine_ls_number_parameters 190
_refine_ls_number_reflns 2883
_refine_ls_number_restraints 1
_refine_ls_restrained_S_all 1.049
_refine_ls_R_factor_all 0.1205
_refine_ls_R_factor_gt 0.0681
_refine_ls_shift/su_max 0.000
_refine_ls_shift/su_mean 0.000
_refine_ls_structure_factor_coef Fsqd
_refine_ls_weighting_details 'w=1/[\s^2^(Fo^2^)+(0.0356P)^2^] where P=(Fo^2^+2Fc^2^)/3'
_refine_ls_weighting_scheme calc
_refine_ls_wR_factor_gt 0.1107
_refine_ls_wR_factor_ref 0.1361
_reflns_Friedel_coverage 0.463
_reflns_Friedel_fraction_full 0.573
_reflns_Friedel_fraction_max 0.438
_reflns_number_gt 1586
_reflns_number_total 2883
_reflns_threshold_expression 'I > 2\s(I)'
_cod_data_source_file suppl_j_ncrs-2022-0537_suppl.cif
_cod_data_source_block 1
_cod_original_cell_volume 1608.8(4)
_cod_database_code 8107389
_shelx_space_group_comment
;
The symmetry employed for this shelxl refinement is uniquely defined
by the following loop, which should always be used as a source of
symmetry information in preference to the above space-group names.
They are only intended as comments.
;
_olex2_refinement_description
;
1. Fixed Uiso
 At 1.2 times of:
  All C(H) groups, All C(H,H) groups, All N(H) groups
2.a Ternary CH refined with riding coordinates:
 C10(H10), C12(H12), C14(H14)
2.b Secondary CH2 refined with riding coordinates:
 C9(H9A,H9B), C11(H11A,H11B), C13(H13A,H13B), C15(H15A,H15B), C16(H16A,H16B),
 C17(H17A,H17B)
2.c Aromatic/amide H refined with riding coordinates:
 C2(H2), C3(H3), C5(H5), C6(H6), N1(H1), N2(H2A)
;
_olex2_submission_special_instructions 'No special instructions were received'

loop_
_space_group_symop_operation_xyz
'x, y, z'
'-x, -y, z+1/2'
'x+1/2, -y+1/2, z'
'-x+1/2, y+1/2, z+1/2'

loop_
_atom_site_label
_atom_site_type_symbol
_atom_site_fract_x
_atom_site_fract_y
_atom_site_fract_z
_atom_site_U_iso_or_equiv
_atom_site_adp_type
_atom_site_occupancy
_atom_site_site_symmetry_order
_atom_site_calc_flag
_atom_site_refinement_flags_posn
_atom_site_refinement_flags_adp
_atom_site_refinement_flags_occupancy
_atom_site_disorder_assembly
_atom_site_disorder_group
C1 C 0.5550(8) 0.5704(6) 0.6735(5) 0.074(2) Uani 1 1 d . . . . .
C2 C 0.6058(7) 0.4717(6) 0.6901(5) 0.073(2) Uani 1 1 d . . . . .
H2 H 0.681302 0.460949 0.734323 0.087 Uiso 1 1 calc R U . . .
C3 C 0.5447(6) 0.3887(5) 0.6411(4) 0.0563(16) Uani 1 1 d . . . . .
H3 H 0.578796 0.321825 0.653013 0.068 Uiso 1 1 calc R U . . .
C4 C 0.4329(5) 0.4036(4) 0.5742(4) 0.0451(14) Uani 1 1 d . . . . .
C5 C 0.3855(6) 0.5034(4) 0.5584(5) 0.0544(15) Uani 1 1 d . . . . .
H5 H 0.312336 0.515252 0.512593 0.065 Uiso 1 1 calc R U . . .
C6 C 0.4437(7) 0.5859(5) 0.6087(5) 0.070(2) Uani 1 1 d . . . . .
H6 H 0.407469 0.652513 0.598776 0.084 Uiso 1 1 calc R U . . .
C7 C 0.4277(5) 0.2308(4) 0.4942(4) 0.0494(14) Uani 1 1 d . . . . .
C8 C 0.3687(4) 0.0555(4) 0.4228(4) 0.0438(12) Uani 1 1 d . . . . .
C9 C 0.4424(6) -0.0101(4) 0.5014(4) 0.0575(15) Uani 1 1 d . . . . .
H9A H 0.381307 -0.014659 0.559641 0.069 Uiso 1 1 calc R U . . .
H9B H 0.532412 0.022561 0.520828 0.069 Uiso 1 1 calc R U . . .
C10 C 0.4725(7) -0.1192(5) 0.4615(5) 0.0680(18) Uani 1 1 d . . . . .
H10 H 0.522624 -0.160006 0.512355 0.082 Uiso 1 1 calc R U . . .
C11 C 0.3270(7) -0.1704(5) 0.4381(6) 0.091(2) Uani 1 1 d . . . . .
H11A H 0.268451 -0.173828 0.497584 0.110 Uiso 1 1 calc R U . . .
H11B H 0.342069 -0.240570 0.413967 0.110 Uiso 1 1 calc R U . . .
C12 C 0.2500(7) -0.1050(5) 0.3585(6) 0.082(2) Uani 1 1 d . . . . .
H12 H 0.157160 -0.136849 0.341646 0.098 Uiso 1 1 calc R U . . .
C13 C 0.3450(9) -0.0994(6) 0.2668(6) 0.099(3) Uani 1 1 d . . . . .
H13A H 0.296444 -0.059527 0.215647 0.119 Uiso 1 1 calc R U . . .
H13B H 0.361510 -0.168934 0.241457 0.119 Uiso 1 1 calc R U . . .
C14 C 0.4891(8) -0.0484(6) 0.2914(5) 0.079(2) Uani 1 1 d . . . . .
H14 H 0.548755 -0.044880 0.231510 0.094 Uiso 1 1 calc R U . . .
C15 C 0.4633(7) 0.0604(5) 0.3310(4) 0.0642(17) Uani 1 1 d . . . . .
H15A H 0.416632 0.102330 0.280541 0.077 Uiso 1 1 calc R U . . .
H15B H 0.554760 0.092645 0.347384 0.077 Uiso 1 1 calc R U . . .
C16 C 0.2264(5) 0.0046(4) 0.3968(5) 0.0652(18) Uani 1 1 d . . . . .
H16A H 0.177663 0.045545 0.346469 0.078 Uiso 1 1 calc R U . . .
H16B H 0.165236 0.002476 0.455093 0.078 Uiso 1 1 calc R U . . .
C17 C 0.5647(7) -0.1137(5) 0.3694(6) 0.078(2) Uani 1 1 d . . . . .
H17A H 0.581266 -0.183240 0.343873 0.094 Uiso 1 1 calc R U . . .
H17B H 0.657377 -0.083088 0.385312 0.094 Uiso 1 1 calc R U . . .
Cl1 Cl 0.6316(3) 0.67399(19) 0.7355(2) 0.1461(11) Uani 1 1 d . . . . .
N1 N 0.3642(4) 0.3206(4) 0.5260(4) 0.0587(14) Uani 1 1 d . . . . .
H1 H 0.273159 0.326898 0.515494 0.070 Uiso 1 1 calc R U . . .
N2 N 0.3342(4) 0.1599(3) 0.4606(4) 0.0563(13) Uani 1 1 d . . . . .
H2A H 0.244606 0.177157 0.461102 0.068 Uiso 1 1 calc R U . . .
O1 O 0.5605(3) 0.2186(3) 0.4972(3) 0.0615(12) Uani 1 1 d . . . . .

loop_
_atom_site_aniso_label
_atom_site_aniso_U_11
_atom_site_aniso_U_22
_atom_site_aniso_U_33
_atom_site_aniso_U_23
_atom_site_aniso_U_13
_atom_site_aniso_U_12
C1 0.074(5) 0.061(4) 0.088(5) -0.032(4) 0.007(4) -0.009(4)
C2 0.065(4) 0.075(5) 0.078(5) -0.017(4) -0.021(4) 0.004(4)
C3 0.050(3) 0.048(4) 0.072(4) 0.004(3) -0.010(3) 0.007(3)
C4 0.031(3) 0.039(3) 0.065(4) -0.003(3) 0.006(3) 0.003(2)
C5 0.044(3) 0.045(3) 0.074(4) -0.001(3) -0.002(3) 0.008(3)
C6 0.070(4) 0.039(3) 0.102(6) -0.007(4) 0.008(4) 0.007(3)
C7 0.031(3) 0.040(3) 0.077(4) -0.008(3) 0.005(3) 0.001(2)
C8 0.034(2) 0.040(3) 0.057(3) -0.004(3) 0.003(3) 0.000(2)
C9 0.061(3) 0.057(4) 0.055(4) -0.001(3) -0.012(3) -0.008(3)
C10 0.084(4) 0.048(4) 0.071(5) 0.008(4) -0.033(4) 0.001(3)
C11 0.100(5) 0.041(4) 0.133(7) 0.001(4) -0.027(5) -0.011(4)
C12 0.066(4) 0.057(4) 0.122(6) -0.025(5) -0.032(5) -0.006(3)
C13 0.114(6) 0.088(6) 0.096(7) -0.048(5) -0.050(5) 0.042(5)
C14 0.087(5) 0.099(6) 0.050(4) -0.012(4) 0.003(4) 0.027(5)
C15 0.062(4) 0.070(4) 0.061(4) 0.011(3) 0.010(3) 0.010(3)
C16 0.043(3) 0.050(4) 0.103(5) -0.015(3) -0.014(3) -0.004(3)
C17 0.083(4) 0.067(4) 0.084(5) -0.021(4) -0.024(5) 0.029(3)
Cl1 0.163(2) 0.1024(17) 0.173(2) -0.0800(19) -0.036(2) -0.0171(16)
N1 0.025(2) 0.043(3) 0.108(4) -0.017(3) -0.005(2) 0.0016(19)
N2 0.0219(17) 0.043(2) 0.104(4) -0.015(3) 0.007(2) -0.0014(18)
O1 0.0165(14) 0.051(2) 0.117(3) -0.014(2) 0.000(2) 0.0000(15)

loop_
_atom_type_symbol
_atom_type_description
_atom_type_scat_dispersion_real
_atom_type_scat_dispersion_imag
_atom_type_scat_source
C C 0.0033 0.0016 'International Tables Vol C Tables 4.2.6.8 and 6.1.1.4'
H H 0.0000 0.0000 'International Tables Vol C Tables 4.2.6.8 and 6.1.1.4'
Cl Cl 0.1484 0.1585 'International Tables Vol C Tables 4.2.6.8 and 6.1.1.4'
N N 0.0061 0.0033 'International Tables Vol C Tables 4.2.6.8 and 6.1.1.4'
O O 0.0106 0.0060 'International Tables Vol C Tables 4.2.6.8 and 6.1.1.4'

loop_
_geom_angle_atom_site_label_1
_geom_angle_atom_site_label_2
_geom_angle_atom_site_label_3
_geom_angle
_geom_angle_site_symmetry_1
_geom_angle_site_symmetry_3
C2 C1 Cl1 119.6(6) . .
C6 C1 C2 119.9(6) . .
C6 C1 Cl1 120.5(6) . .
C1 C2 H2 120.1 . .
C1 C2 C3 119.9(6) . .
C3 C2 H2 120.1 . .
C2 C3 H3 119.6 . .
C2 C3 C4 120.8(5) . .
C4 C3 H3 119.6 . .
C3 C4 N1 122.4(5) . .
C5 C4 C3 118.0(5) . .
C5 C4 N1 119.6(5) . .
C4 C5 H5 119.3 . .
C6 C5 C4 121.4(6) . .
C6 C5 H5 119.3 . .
C1 C6 C5 120.0(6) . .
C1 C6 H6 120.0 . .
C5 C6 H6 120.0 . .
N2 C7 N1 113.8(4) . .
O1 C7 N1 121.6(4) . .
O1 C7 N2 124.6(5) . .
C9 C8 C15 109.4(4) . .
C16 C8 C9 108.4(5) . .
C16 C8 C15 109.4(5) . .
N2 C8 C9 111.3(5) . .
N2 C8 C15 111.7(4) . .
N2 C8 C16 106.6(4) . .
C8 C9 H9A 109.6 . .
C8 C9 H9B 109.6 . .
C8 C9 C10 110.3(4) . .
H9A C9 H9B 108.1 . .
C10 C9 H9A 109.6 . .
C10 C9 H9B 109.6 . .
C9 C10 H10 109.4 . .
C9 C10 C11 107.8(5) . .
C11 C10 H10 109.4 . .
C17 C10 C9 110.5(5) . .
C17 C10 H10 109.4 . .
C17 C10 C11 110.4(5) . .
C10 C11 H11A 110.0 . .
C10 C11 H11B 110.0 . .
C10 C11 C12 108.5(5) . .
H11A C11 H11B 108.4 . .
C12 C11 H11A 110.0 . .
C12 C11 H11B 110.0 . .
C11 C12 H12 109.9 . .
C13 C12 C11 108.9(5) . .
C13 C12 H12 109.9 . .
C16 C12 C11 109.7(6) . .
C16 C12 H12 109.9 . .
C16 C12 C13 108.4(6) . .
C12 C13 H13A 109.5 . .
C12 C13 H13B 109.5 . .
C12 C13 C14 110.6(6) . .
H13A C13 H13B 108.1 . .
C14 C13 H13A 109.5 . .
C14 C13 H13B 109.5 . .
C13 C14 H14 109.6 . .
C15 C14 C13 109.6(5) . .
C15 C14 H14 109.6 . .
C17 C14 C13 108.5(6) . .
C17 C14 H14 109.6 . .
C17 C14 C15 109.9(5) . .
C8 C15 H15A 109.7 . .
C8 C15 H15B 109.7 . .
C14 C15 C8 109.8(5) . .
C14 C15 H15A 109.7 . .
C14 C15 H15B 109.7 . .
H15A C15 H15B 108.2 . .
C8 C16 C12 110.8(4) . .
C8 C16 H16A 109.5 . .
C8 C16 H16B 109.5 . .
C12 C16 H16A 109.5 . .
C12 C16 H16B 109.5 . .
H16A C16 H16B 108.1 . .
C10 C17 C14 109.5(5) . .
C10 C17 H17A 109.8 . .
C10 C17 H17B 109.8 . .
C14 C17 H17A 109.8 . .
C14 C17 H17B 109.8 . .
H17A C17 H17B 108.2 . .
C4 N1 H1 116.8 . .
C7 N1 C4 126.4(4) . .
C7 N1 H1 116.8 . .
C7 N2 C8 126.8(4) . .
C7 N2 H2A 116.6 . .
C8 N2 H2A 116.6 . .

loop_
_geom_bond_atom_site_label_1
_geom_bond_atom_site_label_2
_geom_bond_distance
_geom_bond_site_symmetry_2
C1 C2 1.372(9) .
C1 C6 1.367(8) .
C1 Cl1 1.726(7) .
C2 H2 0.9300 .
C2 C3 1.378(8) .
C3 H3 0.9300 .
C3 C4 1.388(7) .
C4 C5 1.374(7) .
C4 N1 1.403(6) .
C5 H5 0.9300 .
C5 C6 1.370(8) .
C6 H6 0.9300 .
C7 N1 1.366(6) .
C7 N2 1.337(6) .
C7 O1 1.243(5) .
C8 C9 1.518(7) .
C8 C15 1.519(7) .
C8 C16 1.515(6) .
C8 N2 1.472(6) .
C9 H9A 0.9700 .
C9 H9B 0.9700 .
C9 C10 1.529(7) .
C10 H10 0.9800 .
C10 C11 1.534(8) .
C10 C17 1.510(9) .
C11 H11A 0.9700 .
C11 H11B 0.9700 .
C11 C12 1.540(9) .
C12 H12 0.9800 .
C12 C13 1.520(10) .
C12 C16 1.517(8) .
C13 H13A 0.9700 .
C13 H13B 0.9700 .
C13 C14 1.525(9) .
C14 H14 0.9800 .
C14 C15 1.517(8) .
C14 C17 1.517(9) .
C15 H15A 0.9700 .
C15 H15B 0.9700 .
C16 H16A 0.9700 .
C16 H16B 0.9700 .
C17 H17A 0.9700 .
C17 H17B 0.9700 .
N1 H1 0.8600 .
N2 H2A 0.8600 .

loop_
_geom_torsion_atom_site_label_1
_geom_torsion_atom_site_label_2
_geom_torsion_atom_site_label_3
_geom_torsion_atom_site_label_4
_geom_torsion
_geom_torsion_site_symmetry_1
_geom_torsion_site_symmetry_2
_geom_torsion_site_symmetry_3
_geom_torsion_site_symmetry_4
C1 C2 C3 C4 0.6(10) . . . .
C2 C1 C6 C5 -1.7(10) . . . .
C2 C3 C4 C5 0.1(8) . . . .
C2 C3 C4 N1 -177.3(6) . . . .
C3 C4 C5 C6 -1.6(8) . . . .
C3 C4 N1 C7 -35.7(8) . . . .
C4 C5 C6 C1 2.5(10) . . . .
C5 C4 N1 C7 147.0(6) . . . .
C6 C1 C2 C3 0.2(10) . . . .
C8 C9 C10 C11 -62.8(6) . . . .
C8 C9 C10 C17 57.9(6) . . . .
C9 C8 C15 C14 59.4(6) . . . .
C9 C8 C16 C12 -59.1(7) . . . .
C9 C8 N2 C7 60.5(7) . . . .
C9 C10 C11 C12 61.0(7) . . . .
C9 C10 C17 C14 -58.1(6) . . . .
C10 C11 C12 C13 58.7(7) . . . .
C10 C11 C12 C16 -59.8(7) . . . .
C11 C10 C17 C14 61.0(7) . . . .
C11 C12 C13 C14 -60.4(7) . . . .
C11 C12 C16 C8 59.2(8) . . . .
C12 C13 C14 C15 -59.2(7) . . . .
C12 C13 C14 C17 60.8(7) . . . .
C13 C12 C16 C8 -59.6(7) . . . .
C13 C14 C15 C8 58.7(7) . . . .
C13 C14 C17 C10 -60.2(7) . . . .
C15 C8 C9 C10 -58.0(6) . . . .
C15 C8 C16 C12 60.1(7) . . . .
C15 C8 N2 C7 -62.2(7) . . . .
C15 C14 C17 C10 59.5(7) . . . .
C16 C8 C9 C10 61.2(6) . . . .
C16 C8 C15 C14 -59.1(6) . . . .
C16 C8 N2 C7 178.4(6) . . . .
C16 C12 C13 C14 59.0(7) . . . .
C17 C10 C11 C12 -59.8(7) . . . .
C17 C14 C15 C8 -60.4(7) . . . .
Cl1 C1 C2 C3 179.8(5) . . . .
Cl1 C1 C6 C5 178.7(5) . . . .
N1 C4 C5 C6 175.8(5) . . . .
N1 C7 N2 C8 -179.1(5) . . . .
N2 C7 N1 C4 172.9(5) . . . .
N2 C8 C9 C10 178.1(4) . . . .
N2 C8 C15 C14 -176.8(5) . . . .
N2 C8 C16 C12 -179.0(5) . . . .
O1 C7 N1 C4 -7.1(9) . . . .
O1 C7 N2 C8 1.0(10) . . . .
